data_4069426
loop_
_publ_author_name
'Beckmann, Jens'
'Bolsinger, Jens'
'Hesse, Malte'

_publ_section_title
;
 Molecular Stannatelluroxanes
;
_journal_issue 14
_journal_name_full Organometallics
_journal_page_first 4225
_journal_paper_doi 10.1021/om900189s
_journal_volume 28
_journal_year 2009
_chemical_formula_sum 'C64 H86 O5 Sn2 Te2'
_chemical_formula_weight 1427.91
_chemical_name_systematic
;
 ?
;
_space_group_IT_number 15
_symmetry_cell_setting monoclinic
_symmetry_space_group_name_Hall '-C 2yc'
_symmetry_space_group_name_H-M 'C 1 2/c 1'
_atom_sites_solution_hydrogens geom
_atom_sites_solution_primary direct
_atom_sites_solution_secondary difmap
_audit_creation_method SHELXL-97
_cell_angle_alpha 90.00
_cell_angle_beta 96.22(4)
_cell_angle_gamma 90.00
_cell_formula_units_Z 8
_cell_length_a 21.520(10)
_cell_length_b 21.417(5)
_cell_length_c 29.850(12)
_cell_measurement_temperature 150
_cell_volume 13677(9)
_computing_cell_refinement 'X-Area (Stoe, 2004)'
_computing_data_collection 'X-Area (Stoe, 2004)'
_computing_data_reduction 'X-Area (Stoe, 2004)'
_computing_molecular_graphics 'DIAMOND (Brandenburg, 2006)'
_computing_publication_material 'SHELXL97 (Sheldrick, 1997)'
_computing_structure_refinement 'SHELXL97 (Sheldrick, 1997)'
_computing_structure_solution 'SHELXS97 (Sheldrick, 1997)'
_diffrn_ambient_temperature 150
_diffrn_measured_fraction_theta_full 0.977
_diffrn_measured_fraction_theta_max 0.977
_diffrn_measurement_device_type 'CCD area detector'
_diffrn_measurement_method 'phi and omega scans'
_diffrn_radiation_monochromator graphite
_diffrn_radiation_source 'fine-focus sealed tube'
_diffrn_radiation_type MoK\a
_diffrn_radiation_wavelength 0.71073
_diffrn_reflns_av_R_equivalents 0.1970
_diffrn_reflns_av_sigmaI/netI 0.3296
_diffrn_reflns_limit_h_max 29
_diffrn_reflns_limit_h_min -29
_diffrn_reflns_limit_k_max 24
_diffrn_reflns_limit_k_min -29
_diffrn_reflns_limit_l_max 40
_diffrn_reflns_limit_l_min -40
_diffrn_reflns_number 65721
_diffrn_reflns_theta_full 29.29
_diffrn_reflns_theta_max 29.29
_diffrn_reflns_theta_min 2.22
_exptl_absorpt_coefficient_mu 1.608
_exptl_absorpt_correction_T_max 1.00
_exptl_absorpt_correction_T_min 0.61
_exptl_absorpt_correction_type multi-scan
_exptl_absorpt_process_details 'X-Area (Stoe, 2004)'
_exptl_crystal_colour colourless
_exptl_crystal_density_diffrn 1.387
_exptl_crystal_density_method 'not measured'
_exptl_crystal_description block
_exptl_crystal_F_000 5712
_exptl_crystal_size_max .50
_exptl_crystal_size_mid .13
_exptl_crystal_size_min .05
_refine_diff_density_max 0.900
_refine_diff_density_min -0.713
_refine_diff_density_rms 0.104
_refine_ls_extinction_method none
_refine_ls_goodness_of_fit_ref 0.958
_refine_ls_hydrogen_treatment mixed
_refine_ls_matrix_type full
_refine_ls_number_parameters 730
_refine_ls_number_reflns 18258
_refine_ls_number_restraints 0
_refine_ls_restrained_S_all 0.958
_refine_ls_R_factor_all 0.1949
_refine_ls_R_factor_gt 0.0570
_refine_ls_shift/su_max 0.054
_refine_ls_shift/su_mean 0.001
_refine_ls_structure_factor_coef Fsqd
_refine_ls_weighting_details 'calc w=1/[\s^2^(Fo^2^)+(0.0236P)^2^+0.0000P] where P=(Fo^2^+2Fc^2^)/3'
_refine_ls_weighting_scheme calc
_refine_ls_wR_factor_gt 0.0911
_refine_ls_wR_factor_ref 0.1149
_reflns_number_gt 5397
_reflns_number_total 18258
_reflns_threshold_expression >2sigma(I)
_cod_data_source_file om900189s_si_001.cif
_cod_data_source_block publication_text
_cod_depositor_comments
;
The following automatic conversions were performed:

'_symmetry_cell_setting' value 'Monoclinic' changed to 'monoclinic'
according to /home/saulius/struct/CIF-dictionaries/cif_core.dic
dictionary named 'cif_core.dic' version 2.4.2 from 2011-04-26.

Automatic conversion script
Id: cif_fix_values 1715 2011-07-08 13:25:40Z adriana 
;
_cod_original_cell_volume 13676(9)
_cod_original_sg_symbol_H-M C2/c
_cod_database_code 4069426

loop_
_symmetry_equiv_pos_as_xyz
'x, y, z'
'-x, y, -z+1/2'
'x+1/2, y+1/2, z'
'-x+1/2, y+1/2, -z+1/2'
'-x, -y, -z'
'x, -y, z-1/2'
'-x+1/2, -y+1/2, -z'
'x+1/2, -y+1/2, z-1/2'

loop_
_atom_site_label
_atom_site_type_symbol
_atom_site_fract_x
_atom_site_fract_y
_atom_site_fract_z
_atom_site_U_iso_or_equiv
_atom_site_adp_type
_atom_site_occupancy
_atom_site_symmetry_multiplicity
_atom_site_calc_flag
_atom_site_refinement_flags
_atom_site_disorder_assembly
_atom_site_disorder_group
O4 O 0.2588(3) 1.0965(3) 0.0578(2) 0.0416(18) Uani 0.75 1 d P A 1
O3 O 0.1933(3) 1.0039(3) 0.1692(2) 0.0411(17) Uani 0.75 1 d P A 1
C10 C 0.3283(3) 1.0871(3) -0.0265(2) 0.0286(15) Uani 1 1 d . . .
C40 C 0.1769(4) 0.8828(4) 0.2188(3) 0.050(2) Uani 1 1 d . . .
Sn2' Sn 0.30571(13) 0.91341(14) 0.08606(9) 0.0412(7) Uani 0.25 1 d P A -1
C31 C 0.3742(3) 1.1979(3) 0.0516(3) 0.0323(17) Uani 1 1 d . . .
C25 C 0.1923(3) 1.0383(4) -0.0838(2) 0.0422(19) Uani 1 1 d . . .
C35 C 0.4561(3) 1.1189(3) 0.0501(2) 0.0359(17) Uani 1 1 d . . .
C30 C 0.4019(3) 1.1499(3) 0.0294(2) 0.0302(16) Uani 1 1 d . . .
C36 C 0.3182(3) 1.2332(3) 0.0292(3) 0.046(2) Uani 1 1 d . . .
H36A H 0.3059 1.2646 0.0494 0.069 Uiso 1 1 calc R A .
H36B H 0.2842 1.2047 0.0219 0.069 Uiso 1 1 calc R . .
H36C H 0.3291 1.2527 0.0022 0.069 Uiso 1 1 calc R . .
C33 C 0.4508(3) 1.1820(3) 0.1182(3) 0.0378(17) Uani 1 1 d . . .
C37 C 0.4754(3) 1.1984(4) 0.1661(3) 0.052(2) Uani 1 1 d . . .
H37A H 0.4503 1.2311 0.1769 0.078 Uiso 1 1 calc R . .
H37B H 0.5179 1.2123 0.1670 0.078 Uiso 1 1 calc R . .
H37C H 0.4736 1.1622 0.1849 0.078 Uiso 1 1 calc R . .
C64 C 0.1046(4) 0.7597(4) 0.0996(3) 0.056(2) Uani 1 1 d . . .
H64 H 0.1224 0.7273 0.0846 0.067 Uiso 1 1 calc R . .
C32 C 0.3995(3) 1.2130(3) 0.0955(3) 0.0393(18) Uani 1 1 d . . .
H32 H 0.3813 1.2454 0.1102 0.047 Uiso 1 1 calc R A .
C11 C 0.3050(3) 1.0715(3) -0.0710(2) 0.0338(16) Uani 1 1 d . . .
C38 C 0.4866(3) 1.0687(4) 0.0255(3) 0.0471(19) Uani 1 1 d . . .
H38A H 0.4648 1.0638 -0.0041 0.071 Uiso 1 1 calc R A .
H38B H 0.4855 1.0302 0.0418 0.071 Uiso 1 1 calc R . .
H38C H 0.5293 1.0800 0.0230 0.071 Uiso 1 1 calc R . .
C65 C 0.1273(4) 0.7744(4) 0.1427(3) 0.055(2) Uani 1 1 d . . .
C12 C 0.3312(4) 1.0995(4) -0.1066(3) 0.050(2) Uani 1 1 d . . .
H12 H 0.3182 1.0881 -0.1361 0.060 Uiso 1 1 calc R A .
C23 C 0.1635(4) 0.9313(5) -0.0987(3) 0.060(2) Uani 1 1 d . . .
C22 C 0.2258(3) 0.9160(4) -0.0965(2) 0.045(2) Uani 1 1 d . . .
H22 H 0.2373 0.8746 -0.1005 0.055 Uiso 1 1 calc R . .
C34 C 0.4786(3) 1.1358(3) 0.0931(2) 0.0334(17) Uani 1 1 d . . .
H34 H 0.5142 1.1157 0.1066 0.040 Uiso 1 1 calc R A .
C20 C 0.2566(3) 1.0230(4) -0.0809(2) 0.0351(17) Uani 1 1 d . . .
C51 C 0.3189(5) 0.9236(5) 0.2737(2) 0.060(2) Uani 1 1 d . . .
C60 C 0.1013(3) 0.8218(4) 0.1661(3) 0.0418(19) Uani 1 1 d . . .
C41 C 0.2052(4) 0.8986(4) 0.2631(3) 0.061(3) Uani 1 1 d . . .
C50 C 0.2573(4) 0.9452(5) 0.2718(2) 0.056(2) Uani 1 1 d . . .
C61 C 0.0491(4) 0.8541(4) 0.1449(3) 0.051(2) Uani 1 1 d . . .
C63 C 0.0547(4) 0.7933(5) 0.0779(3) 0.062(3) Uani 1 1 d . . .
C21 C 0.2723(3) 0.9615(4) -0.0885(2) 0.043(2) Uani 1 1 d . . .
C62 C 0.0269(4) 0.8376(4) 0.1006(3) 0.057(2) Uani 1 1 d . . .
H62 H -0.0080 0.8580 0.0865 0.069 Uiso 1 1 calc R A .
C13 C 0.3772(4) 1.1449(4) -0.0973(3) 0.054(2) Uani 1 1 d . . .
H13 H 0.3933 1.1655 -0.1209 0.064 Uiso 1 1 calc R . .
C28 C 0.1727(4) 1.1058(4) -0.0764(3) 0.061(2) Uani 1 1 d . . .
H28A H 0.2093 1.1314 -0.0705 0.091 Uiso 1 1 calc R A .
H28B H 0.1487 1.1077 -0.0512 0.091 Uiso 1 1 calc R . .
H28C H 0.1479 1.1208 -0.1029 0.091 Uiso 1 1 calc R . .
C26 C 0.3429(3) 0.9446(4) -0.0863(3) 0.060(2) Uani 1 1 d . . .
H26A H 0.3676 0.9815 -0.0796 0.090 Uiso 1 1 calc R A .
H26B H 0.3517 0.9279 -0.1148 0.090 Uiso 1 1 calc R . .
H26C H 0.3531 0.9140 -0.0631 0.090 Uiso 1 1 calc R . .
C68 C 0.1844(4) 0.7383(4) 0.1654(3) 0.076(3) Uani 1 1 d . . .
H68A H 0.1944 0.7531 0.1956 0.114 Uiso 1 1 calc R A .
H68B H 0.2195 0.7447 0.1486 0.114 Uiso 1 1 calc R . .
H68C H 0.1748 0.6945 0.1659 0.114 Uiso 1 1 calc R . .
C67 C 0.0278(4) 0.7761(5) 0.0289(3) 0.087(3) Uani 1 1 d . . .
H67A H 0.0529 0.7438 0.0177 0.130 Uiso 1 1 calc R A .
H67B H 0.0284 0.8124 0.0100 0.130 Uiso 1 1 calc R . .
H67C H -0.0144 0.7616 0.0288 0.130 Uiso 1 1 calc R . .
C44 C 0.1075(4) 0.8118(5) 0.2508(3) 0.081(3) Uani 1 1 d . . .
H44 H 0.0752 0.7828 0.2473 0.097 Uiso 1 1 calc R A .
C58 C 0.1780(4) 1.0276(5) 0.2819(3) 0.076(3) Uani 1 1 d . . .
H58A H 0.1501 0.9927 0.2765 0.113 Uiso 1 1 calc R A .
H58B H 0.1679 1.0587 0.2591 0.113 Uiso 1 1 calc R . .
H58C H 0.1735 1.0451 0.3110 0.113 Uiso 1 1 calc R . .
C14 C 0.3989(3) 1.1595(4) -0.0538(3) 0.052(2) Uani 1 1 d . . .
H14 H 0.4306 1.1890 -0.0483 0.062 Uiso 1 1 calc R A .
C56 C 0.3330(4) 0.8573(5) 0.2683(3) 0.079(3) Uani 1 1 d . . .
H56A H 0.3775 0.8515 0.2714 0.119 Uiso 1 1 calc R A .
H56B H 0.3157 0.8436 0.2390 0.119 Uiso 1 1 calc R . .
H56C H 0.3152 0.8335 0.2910 0.119 Uiso 1 1 calc R . .
C45 C 0.1286(4) 0.8391(4) 0.2128(3) 0.056(2) Uani 1 1 d . . .
C52 C 0.3688(4) 0.9678(6) 0.2809(3) 0.072(3) Uani 1 1 d . . .
H52 H 0.4103 0.9557 0.2810 0.087 Uiso 1 1 calc R A .
C53 C 0.3526(5) 1.0292(5) 0.2877(3) 0.075(3) Uani 1 1 d . . .
C66 C 0.0184(4) 0.9049(4) 0.1715(3) 0.078(3) Uani 1 1 d . . .
H66A H -0.0164 0.9227 0.1529 0.117 Uiso 1 1 calc R A .
H66B H 0.0484 0.9370 0.1802 0.117 Uiso 1 1 calc R . .
H66C H 0.0040 0.8868 0.1979 0.117 Uiso 1 1 calc R . .
C54 C 0.2933(4) 1.0474(5) 0.2874(3) 0.070(3) Uani 1 1 d . . .
H54 H 0.2848 1.0894 0.2919 0.085 Uiso 1 1 calc R A .
C24 C 0.1478(3) 0.9921(4) -0.0929(3) 0.051(2) Uani 1 1 d . . .
H24 H 0.1057 1.0030 -0.0950 0.061 Uiso 1 1 calc R A .
C27 C 0.1145(4) 0.8817(5) -0.1065(4) 0.094(4) Uani 1 1 d . . .
H27A H 0.1342 0.8421 -0.1103 0.141 Uiso 1 1 calc R A .
H27B H 0.0871 0.8915 -0.1331 0.141 Uiso 1 1 calc R . .
H27C H 0.0909 0.8798 -0.0810 0.141 Uiso 1 1 calc R . .
C15 C 0.3747(3) 1.1311(3) -0.0177(3) 0.0367(18) Uani 1 1 d . . .
C55 C 0.2441(4) 1.0061(5) 0.2805(3) 0.056(2) Uani 1 1 d . . .
C42 C 0.1817(4) 0.8687(5) 0.2990(3) 0.082(3) Uani 1 1 d . . .
H42 H 0.1992 0.8772 0.3283 0.098 Uiso 1 1 calc R A .
C43 C 0.1332(5) 0.8268(6) 0.2923(3) 0.100(4) Uani 1 1 d . . .
H43 H 0.1178 0.8084 0.3171 0.120 Uiso 1 1 calc R . .
C70 C 0.2380(5) 1.1387(5) 0.1541(4) 0.073(3) Uani 1 1 d . . .
C90 C 0.4152(4) 0.9453(6) 0.1402(4) 0.092(4) Uani 1 1 d . . .
C91 C 0.4650(4) 0.9444(7) 0.1082(4) 0.150(7) Uani 1 1 d . . .
H91A H 0.4644 0.9047 0.0932 0.225 Uiso 1 1 calc R . .
H91B H 0.5052 0.9508 0.1248 0.225 Uiso 1 1 calc R . .
H91C H 0.4569 0.9770 0.0863 0.225 Uiso 1 1 calc R . .
C57 C 0.4075(4) 1.0747(6) 0.2935(4) 0.107(4) Uani 1 1 d . . .
H57A H 0.3922 1.1161 0.2980 0.161 Uiso 1 1 calc R A .
H57B H 0.4290 1.0740 0.2669 0.161 Uiso 1 1 calc R . .
H57C H 0.4357 1.0626 0.3191 0.161 Uiso 1 1 calc R . .
C100 C 0.3077(8) 0.8468(5) 0.0613(5) 0.118(6) Uani 1 1 d . . .
C80 C 0.1141(5) 1.0582(8) 0.0756(5) 0.124(6) Uani 1 1 d . . .
C71 C 0.3054(6) 1.1316(6) 0.1776(4) 0.133(5) Uani 1 1 d . . .
H71A H 0.3340 1.1278 0.1552 0.200 Uiso 1 1 calc R . .
H71B H 0.3078 1.0949 0.1962 0.200 Uiso 1 1 calc R . .
H71C H 0.3160 1.1676 0.1959 0.200 Uiso 1 1 calc R . .
C92 C 0.4289(5) 0.8899(6) 0.1741(4) 0.125(5) Uani 1 1 d . . .
H92A H 0.3983 0.8897 0.1952 0.188 Uiso 1 1 calc R . .
H92B H 0.4699 0.8949 0.1900 0.188 Uiso 1 1 calc R . .
H92C H 0.4271 0.8511 0.1578 0.188 Uiso 1 1 calc R . .
C81 C 0.1039(5) 1.0028(8) 0.0409(4) 0.147(7) Uani 1 1 d . A .
H81A H 0.1342 1.0054 0.0197 0.221 Uiso 1 1 calc R . .
H81B H 0.0626 1.0054 0.0252 0.221 Uiso 1 1 calc R . .
H81C H 0.1086 0.9638 0.0568 0.221 Uiso 1 1 calc R . .
C93 C 0.4125(5) 1.0046(6) 0.1664(4) 0.121(5) Uani 1 1 d . . .
H93A H 0.3805 1.0013 0.1863 0.182 Uiso 1 1 calc R . .
H93B H 0.4031 1.0388 0.1460 0.182 Uiso 1 1 calc R . .
H93C H 0.4521 1.0117 0.1837 0.182 Uiso 1 1 calc R . .
C73 C 0.2315(6) 1.2012(6) 0.1245(5) 0.169(8) Uani 1 1 d . . .
H73A H 0.1895 1.2049 0.1104 0.254 Uiso 1 1 calc R . .
H73B H 0.2599 1.1995 0.1019 0.254 Uiso 1 1 calc R . .
H73C H 0.2414 1.2367 0.1437 0.254 Uiso 1 1 calc R . .
C101 C 0.2417(8) 0.8480(6) 0.0354(5) 0.146(6) Uani 1 1 d . A .
H10A H 0.2372 0.8847 0.0169 0.219 Uiso 1 1 calc R . .
H10B H 0.2110 0.8485 0.0565 0.219 Uiso 1 1 calc R . .
H10C H 0.2358 0.8115 0.0167 0.219 Uiso 1 1 calc R . .
C83 C 0.0988(7) 1.1162(9) 0.0460(7) 0.300(16) Uani 1 1 d . A .
H83A H 0.1324 1.1240 0.0280 0.451 Uiso 1 1 calc R . .
H83B H 0.0935 1.1516 0.0648 0.451 Uiso 1 1 calc R . .
H83C H 0.0609 1.1090 0.0266 0.451 Uiso 1 1 calc R . .
C72 C 0.1862(7) 1.1428(6) 0.1908(4) 0.169(7) Uani 1 1 d . . .
H72A H 0.1450 1.1467 0.1751 0.254 Uiso 1 1 calc R . .
H72B H 0.1949 1.1786 0.2099 0.254 Uiso 1 1 calc R . .
H72C H 0.1884 1.1057 0.2089 0.254 Uiso 1 1 calc R . .
C103 C 0.3487(7) 0.8432(6) 0.0220(5) 0.190(9) Uani 1 1 d . A .
H10D H 0.3456 0.8817 0.0055 0.286 Uiso 1 1 calc R . .
H10E H 0.3347 0.8094 0.0023 0.286 Uiso 1 1 calc R . .
H10F H 0.3915 0.8362 0.0338 0.286 Uiso 1 1 calc R . .
C82 C 0.0616(6) 1.0481(10) 0.1053(6) 0.292(15) Uani 1 1 d . A .
H82A H 0.0709 1.0122 0.1241 0.439 Uiso 1 1 calc R . .
H82B H 0.0230 1.0414 0.0866 0.439 Uiso 1 1 calc R . .
H82C H 0.0580 1.0843 0.1238 0.439 Uiso 1 1 calc R . .
C102 C 0.3093(8) 0.7878(6) 0.0877(5) 0.191(9) Uani 1 1 d . A .
H10G H 0.3494 0.7835 0.1050 0.286 Uiso 1 1 calc R . .
H10H H 0.3023 0.7530 0.0675 0.286 Uiso 1 1 calc R . .
H10I H 0.2773 0.7888 0.1077 0.286 Uiso 1 1 calc R . .
O3' O 0.1510(11) 0.9748(10) 0.1357(10) 0.079(9) Uani 0.25 1 d P A -1
O4' O 0.2230(8) 1.0648(11) 0.0291(8) 0.055(6) Uani 0.25 1 d P A -1
O2' O 0.2533(12) 0.8770(9) 0.1409(8) 0.046(6) Uani 0.25 1 d P A -1
O1' O 0.3241(11) 0.9737(10) 0.0305(7) 0.042(6) Uani 0.25 1 d P A -1
Te2 Te 0.19897(3) 0.91985(4) 0.15474(2) 0.03809(18) Uani 0.75 1 d P A 1
Sn1 Sn 0.20883(3) 1.06300(4) 0.11267(3) 0.04015(19) Uani 0.75 1 d P A 1
Te1 Te 0.28023(3) 1.03157(3) 0.02126(2) 0.03069(15) Uani 0.75 1 d P A 1
Sn2 Sn 0.32909(4) 0.93201(5) 0.10350(3) 0.0392(2) Uani 0.75 1 d P A 1
Te1' Te 0.30975(9) 1.05452(10) 0.03899(7) 0.0336(5) Uani 0.25 1 d P A -1
Te2' Te 0.22577(10) 0.94431(11) 0.17263(7) 0.0370(5) Uani 0.25 1 d P A -1
Sn1' Sn 0.17706(11) 1.03737(12) 0.08716(8) 0.0456(6) Uani 0.25 1 d P A -1
O5 O 0.2509(2) 0.9845(2) 0.09602(16) 0.0409(13) Uani 1 1 d . . .
O2 O 0.2846(3) 0.9016(4) 0.1605(3) 0.0409(19) Uani 0.75 1 d P A 1
O1 O 0.3521(3) 0.9963(4) 0.0519(2) 0.0392(19) Uani 0.75 1 d P A 1

loop_
_atom_site_aniso_label
_atom_site_aniso_U_11
_atom_site_aniso_U_22
_atom_site_aniso_U_33
_atom_site_aniso_U_23
_atom_site_aniso_U_13
_atom_site_aniso_U_12
O4 0.057(4) 0.032(4) 0.042(5) 0.006(3) 0.030(4) 0.007(3)
O3 0.057(4) 0.039(5) 0.030(4) 0.014(3) 0.021(3) 0.003(4)
C10 0.037(4) 0.027(4) 0.021(4) 0.008(3) 0.002(3) 0.004(3)
C40 0.056(5) 0.062(6) 0.035(5) 0.020(4) 0.011(4) -0.010(4)
Sn2' 0.0509(18) 0.0397(19) 0.0358(17) 0.0097(13) 0.0179(12) 0.0108(13)
C31 0.033(4) 0.019(4) 0.044(5) 0.005(3) 0.001(3) 0.005(3)
C25 0.051(5) 0.047(5) 0.027(4) 0.003(4) -0.002(3) 0.014(4)
C35 0.027(4) 0.048(5) 0.033(4) -0.003(3) 0.002(3) 0.002(3)
C30 0.032(4) 0.035(4) 0.024(4) 0.005(3) 0.001(3) 0.000(3)
C36 0.047(4) 0.032(5) 0.054(6) 0.002(4) -0.016(4) 0.012(4)
C33 0.043(4) 0.027(4) 0.040(5) -0.002(3) -0.009(3) -0.004(3)
C37 0.054(5) 0.051(6) 0.048(6) -0.015(4) -0.009(4) 0.002(4)
C64 0.069(6) 0.052(6) 0.047(6) -0.005(4) 0.007(5) -0.011(5)
C32 0.046(4) 0.030(5) 0.040(5) 0.002(3) -0.004(3) 0.006(3)
C11 0.045(4) 0.035(4) 0.021(4) -0.004(3) 0.002(3) 0.006(4)
C38 0.046(4) 0.047(5) 0.048(5) 0.004(4) 0.007(3) 0.017(4)
C65 0.052(5) 0.066(7) 0.045(6) 0.013(5) -0.006(4) -0.026(5)
C12 0.059(5) 0.067(6) 0.023(4) 0.007(4) 0.002(3) 0.001(4)
C23 0.051(5) 0.052(6) 0.077(7) -0.011(5) 0.006(4) 0.003(5)
C22 0.053(5) 0.036(5) 0.047(5) -0.010(4) 0.001(4) 0.011(4)
C34 0.018(3) 0.042(5) 0.039(4) 0.000(3) -0.004(3) 0.001(3)
C20 0.036(4) 0.051(5) 0.019(4) 0.000(3) 0.005(3) 0.004(4)
C51 0.095(7) 0.068(7) 0.016(4) 0.008(4) -0.002(4) -0.007(6)
C60 0.044(5) 0.041(5) 0.038(5) 0.001(4) -0.001(4) -0.015(4)
C41 0.059(5) 0.085(7) 0.038(5) 0.008(5) 0.004(4) -0.033(5)
C50 0.054(5) 0.095(8) 0.016(4) 0.002(4) -0.003(3) -0.024(5)
C61 0.043(5) 0.050(6) 0.062(6) 0.006(5) 0.009(4) -0.008(4)
C63 0.068(6) 0.067(7) 0.053(7) -0.008(5) 0.011(5) -0.028(5)
C21 0.042(4) 0.057(6) 0.030(4) -0.012(4) 0.000(3) 0.009(4)
C62 0.046(5) 0.070(7) 0.052(6) 0.009(5) -0.010(4) -0.017(5)
C13 0.054(5) 0.075(7) 0.031(5) 0.007(4) 0.001(4) -0.012(5)
C28 0.074(6) 0.056(6) 0.053(6) 0.001(4) 0.009(5) 0.011(5)
C26 0.048(5) 0.064(7) 0.067(6) -0.016(5) 0.005(4) 0.021(4)
C68 0.079(7) 0.072(8) 0.071(8) 0.005(5) -0.016(5) 0.004(5)
C67 0.099(7) 0.123(10) 0.035(6) 0.005(6) -0.005(5) -0.028(7)
C44 0.094(7) 0.096(8) 0.052(7) 0.013(6) 0.008(5) -0.058(6)
C58 0.083(7) 0.114(9) 0.031(5) 0.001(5) 0.014(5) -0.021(6)
C14 0.049(5) 0.056(6) 0.048(6) 0.014(4) -0.002(4) -0.006(4)
C56 0.060(6) 0.132(11) 0.043(6) 0.015(6) -0.009(4) -0.013(6)
C45 0.070(6) 0.070(7) 0.027(5) 0.008(4) 0.000(4) -0.029(5)
C52 0.054(5) 0.130(10) 0.031(5) -0.001(6) -0.002(4) -0.034(6)
C53 0.096(8) 0.085(8) 0.039(6) -0.021(5) -0.011(5) -0.044(7)
C66 0.081(7) 0.075(8) 0.079(8) 0.005(6) 0.019(6) 0.012(5)
C54 0.063(6) 0.104(9) 0.043(6) -0.019(5) 0.006(4) -0.035(6)
C24 0.033(4) 0.067(7) 0.050(6) 0.000(4) -0.006(4) -0.007(4)
C27 0.063(6) 0.065(8) 0.150(12) -0.019(7) -0.009(6) -0.015(5)
C15 0.037(4) 0.031(5) 0.042(5) 0.009(3) 0.008(3) 0.006(3)
C55 0.077(7) 0.071(7) 0.020(4) -0.008(4) 0.009(4) -0.024(6)
C42 0.087(7) 0.133(10) 0.025(5) 0.011(5) 0.003(4) -0.056(7)
C43 0.107(8) 0.158(11) 0.034(6) 0.027(6) -0.001(5) -0.092(8)
C70 0.105(8) 0.052(7) 0.070(8) 0.010(5) 0.040(6) 0.007(6)
C90 0.067(6) 0.125(11) 0.090(9) 0.065(8) 0.038(6) 0.047(7)
C91 0.070(7) 0.264(18) 0.126(12) 0.097(12) 0.053(7) 0.054(9)
C57 0.077(7) 0.132(11) 0.110(10) -0.011(8) -0.009(6) -0.050(7)
C100 0.196(14) 0.058(8) 0.121(12) 0.050(8) 0.107(11) 0.051(9)
C80 0.052(6) 0.221(17) 0.103(11) 0.091(11) 0.024(6) 0.047(8)
C71 0.167(14) 0.122(12) 0.118(13) 0.003(9) 0.054(11) 0.026(10)
C92 0.083(8) 0.188(14) 0.104(11) 0.091(10) 0.005(7) 0.024(8)
C81 0.087(9) 0.28(2) 0.073(11) 0.006(11) 0.000(7) -0.021(11)
C93 0.096(9) 0.147(14) 0.125(13) 0.027(10) 0.029(8) 0.026(9)
C73 0.193(14) 0.091(11) 0.25(2) 0.041(12) 0.136(15) 0.052(10)
C101 0.238(18) 0.083(11) 0.122(14) -0.028(9) 0.042(13) 0.022(12)
C83 0.145(13) 0.30(2) 0.47(4) 0.35(3) 0.109(17) 0.099(14)
C72 0.294(19) 0.124(12) 0.119(13) 0.011(9) 0.157(13) 0.052(12)
C103 0.281(19) 0.136(13) 0.193(18) -0.033(12) 0.197(16) -0.010(13)
C82 0.111(11) 0.48(4) 0.32(3) 0.25(2) 0.150(14) 0.147(17)
C102 0.38(2) 0.055(9) 0.152(16) 0.049(9) 0.095(16) 0.029(12)
O3' 0.084(17) 0.018(13) 0.15(3) 0.024(15) 0.075(19) -0.003(13)
O4' 0.030(11) 0.067(17) 0.072(18) 0.009(14) 0.026(11) 0.009(12)
O2' 0.087(19) 0.007(12) 0.050(17) 0.013(10) 0.027(14) -0.008(11)
O1' 0.078(17) 0.016(12) 0.039(14) 0.001(10) 0.038(12) 0.003(12)
Te2 0.0446(4) 0.0449(5) 0.0245(4) 0.0029(3) 0.0024(3) -0.0167(4)
Sn1 0.0414(4) 0.0424(5) 0.0395(5) 0.0068(4) 0.0171(3) 0.0068(4)
Te1 0.0326(4) 0.0352(4) 0.0239(4) 0.0014(3) 0.0014(3) -0.0046(3)
Sn2 0.0473(6) 0.0363(6) 0.0358(6) 0.0092(4) 0.0117(4) 0.0081(4)
Te1' 0.0358(11) 0.0378(14) 0.0278(12) 0.0040(10) 0.0063(9) -0.0063(10)
Te2' 0.0458(13) 0.0419(15) 0.0241(12) 0.0038(10) 0.0071(9) -0.0095(11)
Sn1' 0.0443(13) 0.0533(16) 0.0424(15) 0.0166(12) 0.0189(11) 0.0099(12)
O5 0.051(3) 0.044(3) 0.031(3) 0.013(2) 0.018(2) 0.007(2)
O2 0.045(5) 0.037(5) 0.044(5) 0.015(4) 0.017(4) 0.009(4)
O1 0.039(4) 0.052(6) 0.027(4) 0.005(4) 0.004(3) 0.007(4)

loop_
_atom_type_symbol
_atom_type_description
_atom_type_scat_dispersion_real
_atom_type_scat_dispersion_imag
_atom_type_scat_source
C C 0.0033 0.0016 'International Tables Vol C Tables 4.2.6.8 and 6.1.1.4'
H H 0.0000 0.0000 'International Tables Vol C Tables 4.2.6.8 and 6.1.1.4'
O O 0.0106 0.0060 'International Tables Vol C Tables 4.2.6.8 and 6.1.1.4'
Sn Sn -0.6537 1.4246 'International Tables Vol C Tables 4.2.6.8 and 6.1.1.4'
Te Te -0.5308 1.6751 'International Tables Vol C Tables 4.2.6.8 and 6.1.1.4'

loop_
_geom_angle_atom_site_label_1
_geom_angle_atom_site_label_2
_geom_angle_atom_site_label_3
_geom_angle
O4' O4 Te1' 81.3(9)
O4' O4 Te1 51.7(9)
Te1' O4 Te1 29.78(14)
O4' O4 Sn1 91.1(10)
Te1' O4 Sn1 120.2(4)
Te1 O4 Sn1 111.8(3)
O4' O4 Sn1' 63.7(9)
Te1' O4 Sn1' 113.3(3)
Te1 O4 Sn1' 93.3(3)
Sn1 O4 Sn1' 27.49(10)
O3' O3 Te2' 86.1(10)
O3' O3 Te2 57.7(9)
Te2' O3 Te2 28.65(17)
O3' O3 Sn1 81.3(9)
Te2' O3 Sn1 117.1(3)
Te2 O3 Sn1 111.5(3)
O3' O3 Sn1' 55.6(9)
Te2' O3 Sn1' 109.3(3)
Te2 O3 Sn1' 93.1(3)
Sn1 O3 Sn1' 25.78(10)
C15 C10 C11 121.2(6)
C15 C10 Te1' 104.5(5)
C11 C10 Te1' 134.2(5)
C15 C10 Te1 128.9(5)
C11 C10 Te1 109.8(5)
Te1' C10 Te1 24.46(9)
C45 C40 C41 120.8(7)
C45 C40 Te2 111.3(6)
C41 C40 Te2 127.9(6)
C45 C40 Te2' 134.9(6)
C41 C40 Te2' 104.3(5)
Te2 C40 Te2' 23.65(9)
Sn2 Sn2' C100 134.6(7)
Sn2 Sn2' O5 81.9(3)
C100 Sn2' O5 143.3(7)
Sn2 Sn2' O1' 92.7(7)
C100 Sn2' O1' 99.2(7)
O5 Sn2' O1' 79.5(5)
Sn2 Sn2' O2' 91.7(7)
C100 Sn2' O2' 93.8(7)
O5 Sn2' O2' 78.5(6)
O1' Sn2' O2' 156.7(9)
Sn2 Sn2' O1 68.4(3)
C100 Sn2' O1 116.2(4)
O5 Sn2' O1 76.6(2)
O1' Sn2' O1 24.4(6)
O2' Sn2' O1 149.9(6)
Sn2 Sn2' O2 66.6(3)
C100 Sn2' O2 111.1(5)
O5 Sn2' O2 76.0(2)
O1' Sn2' O2 149.7(6)
O2' Sn2' O2 25.1(6)
O1 Sn2' O2 129.7(3)
Sn2 Sn2' C101 174.1(5)
C100 Sn2' C101 39.7(6)
O5 Sn2' C101 103.6(4)
O1' Sn2' C101 90.3(7)
O2' Sn2' C101 87.5(8)
O1 Sn2' C101 114.6(4)
O2 Sn2' C101 112.5(4)
Sn2 Sn2' Te1 93.1(3)
C100 Sn2' Te1 115.8(5)
O5 Sn2' Te1 54.02(15)
O1' Sn2' Te1 26.0(5)
O2' Sn2' Te1 130.9(6)
O1 Sn2' Te1 35.32(18)
O2 Sn2' Te1 128.7(2)
C101 Sn2' Te1 91.8(4)
Sn2 Sn2' Te2 90.3(3)
C100 Sn2' Te2 112.6(4)
O5 Sn2' Te2 52.75(14)
O1' Sn2' Te2 131.1(6)
O2' Sn2' Te2 25.9(6)
O1 Sn2' Te2 127.7(2)
O2 Sn2' Te2 34.63(18)
C101 Sn2' Te2 91.5(4)
Te1 Sn2' Te2 105.19(9)
C30 C31 C32 118.1(6)
C30 C31 C36 121.4(7)
C32 C31 C36 120.5(6)
C24 C25 C20 119.8(7)
C24 C25 C28 120.6(7)
C20 C25 C28 119.5(7)
C34 C35 C30 118.2(6)
C34 C35 C38 121.3(7)
C30 C35 C38 120.4(7)
C31 C30 C35 120.8(7)
C31 C30 C15 119.6(6)
C35 C30 C15 119.5(6)
C32 C33 C34 115.8(7)
C32 C33 C37 121.7(7)
C34 C33 C37 122.5(6)
C65 C64 C63 119.9(9)
C33 C32 C31 123.4(7)
C12 C11 C10 119.0(7)
C12 C11 C20 119.0(6)
C10 C11 C20 121.8(6)
C64 C65 C60 121.5(9)
C64 C65 C68 119.0(9)
C60 C65 C68 119.5(8)
C11 C12 C13 119.1(7)
C24 C23 C22 118.4(8)
C24 C23 C27 121.2(7)
C22 C23 C27 120.4(8)
C23 C22 C21 121.2(7)
C35 C34 C33 123.5(6)
C21 C20 C25 117.7(7)
C21 C20 C11 121.6(6)
C25 C20 C11 120.8(7)
C50 C51 C52 118.7(9)
C50 C51 C56 121.6(9)
C52 C51 C56 119.7(9)
C65 C60 C61 118.6(8)
C65 C60 C45 120.7(8)
C61 C60 C45 120.6(8)
C42 C41 C40 116.7(8)
C42 C41 C50 120.0(8)
C40 C41 C50 123.3(7)
C55 C50 C51 121.5(8)
C55 C50 C41 120.1(8)
C51 C50 C41 118.3(9)
C62 C61 C60 118.3(8)
C62 C61 C66 123.0(8)
C60 C61 C66 118.7(8)
C62 C63 C64 119.6(9)
C62 C63 C67 120.1(10)
C64 C63 C67 120.1(9)
C20 C21 C22 120.6(6)
C20 C21 C26 117.9(7)
C22 C21 C26 121.5(7)
C63 C62 C61 122.0(9)
C14 C13 C12 120.7(7)
C43 C44 C45 121.0(8)
C13 C14 C15 121.2(8)
C44 C45 C40 118.6(8)
C44 C45 C60 121.7(8)
C40 C45 C60 119.7(7)
C53 C52 C51 117.1(9)
C54 C53 C52 122.3(9)
C54 C53 C57 122.8(11)
C52 C53 C57 114.9(10)
C53 C54 C55 122.1(10)
C23 C24 C25 122.2(7)
C10 C15 C14 118.6(7)
C10 C15 C30 123.8(6)
C14 C15 C30 117.6(7)
C50 C55 C54 118.1(9)
C50 C55 C58 121.0(8)
C54 C55 C58 120.9(9)
C43 C42 C41 121.4(9)
C44 C43 C42 121.6(8)
C71 C70 C73 110.7(10)
C71 C70 C72 111.9(10)
C73 C70 C72 107.3(8)
C71 C70 Sn1 113.4(7)
C73 C70 Sn1 108.6(9)
C72 C70 Sn1 104.7(7)
C93 C90 C91 114.3(11)
C93 C90 C92 108.6(11)
C91 C90 C92 107.5(8)
C93 C90 Sn2 108.1(7)
C91 C90 Sn2 108.7(8)
C92 C90 Sn2 109.5(8)
C102 C100 C101 104.4(13)
C102 C100 C103 112.2(10)
C101 C100 C103 101.0(14)
C102 C100 Sn2' 120.7(11)
C101 C100 Sn2' 98.4(8)
C103 C100 Sn2' 116.0(9)
C102 C100 Sn2 113.8(11)
C101 C100 Sn2 113.0(8)
C103 C100 Sn2 111.6(9)
Sn2' C100 Sn2 14.6(3)
Sn1' C80 C82 123.8(9)
Sn1' C80 C83 121.8(10)
C82 C80 C83 108.8(10)
Sn1' C80 C81 89.1(9)
C82 C80 C81 102.5(14)
C83 C80 C81 103.0(14)
Sn1' C80 Sn1 25.6(3)
C82 C80 Sn1 114.6(10)
C83 C80 Sn1 112.2(11)
C81 C80 Sn1 114.8(8)
C80 C81 Sn1' 42.7(5)
C100 C101 Sn2' 41.9(6)
C80 C83 Sn1' 27.9(5)
C80 C82 Sn1' 27.1(5)
O3 O3' Te2 74.7(14)
O3 O3' Te2' 47.6(9)
Te2 O3' Te2' 27.3(5)
O3 O3' Sn1' 90.4(10)
Te2 O3' Sn1' 119.7(10)
Te2' O3' Sn1' 109.7(10)
O3 O3' Sn1 62.9(8)
Te2 O3' Sn1 109.8(11)
Te2' O3' Sn1 90.2(9)
Sn1' O3' Sn1 27.5(3)
O4 O4' Te1 84.8(11)
O4 O4' Te1' 56.0(8)
Te1 O4' Te1' 29.0(4)
O4 O4' Sn1' 84.3(12)
Te1 O4' Sn1' 117.4(13)
Te1' O4' Sn1' 112.1(11)
O4 O4' Sn1 58.6(9)
Te1 O4' Sn1 110.0(12)
Te1' O4' Sn1 93.8(9)
Sn1' O4' Sn1 25.7(3)
O2 O2' Te2 90.6(16)
O2 O2' Te2' 61.4(13)
Te2 O2' Te2' 29.2(4)
O2 O2' Sn2' 83.2(14)
Te2 O2' Sn2' 116.0(11)
Te2' O2' Sn2' 108.5(9)
O2 O2' Sn2 63.8(12)
Te2 O2' Sn2 113.5(10)
Te2' O2' Sn2 97.3(8)
Sn2' O2' Sn2 19.36(19)
O1 O1' Te1 92.4(16)
O1 O1' Te1' 61.4(12)
Te1 O1' Te1' 31.2(4)
O1 O1' Sn2' 86.7(16)
Te1 O1' Sn2' 116.6(10)
Te1' O1' Sn2' 114.8(9)
O1 O1' Sn2 67.1(14)
Te1 O1' Sn2 115.5(10)
Te1' O1' Sn2 103.2(9)
Sn2' O1' Sn2 19.7(2)
Te2' Te2 O2' 92.8(9)
Te2' Te2 O3' 97.2(11)
O2' Te2 O3' 142.2(12)
Te2' Te2 O3 50.1(3)
O2' Te2 O3 134.0(8)
O3' Te2 O3 47.6(10)
Te2' Te2 O2 60.7(3)
O2' Te2 O2 32.1(9)
O3' Te2 O2 139.8(7)
O3 Te2 O2 105.6(3)
Te2' Te2 C40 83.0(3)
O2' Te2 C40 104.9(8)
O3' Te2 C40 112.4(8)
O3 Te2 C40 97.1(3)
O2 Te2 C40 98.6(3)
Te2' Te2 Sn1' 87.59(16)
O2' Te2 Sn1' 110.6(7)
O3' Te2 Sn1' 34.3(7)
O3 Te2 Sn1' 51.8(2)
O2 Te2 Sn1' 107.2(2)
C40 Te2 Sn1' 143.6(2)
Te2' Te2 Sn2' 87.03(15)
O2' Te2 Sn2' 38.1(7)
O3' Te2 Sn2' 106.1(7)
O3 Te2 Sn2' 104.89(19)
O2 Te2 Sn2' 44.9(2)
C40 Te2 Sn2' 141.2(2)
Sn1' Te2 Sn2' 72.76(7)
Sn1' Sn1 O5 71.08(19)
Sn1' Sn1 C70 155.5(4)
O5 Sn1 C70 133.1(4)
Sn1' Sn1 O3 96.3(2)
O5 Sn1 O3 79.3(2)
C70 Sn1 O3 93.1(3)
Sn1' Sn1 O4 88.0(2)
O5 Sn1 O4 79.4(2)
C70 Sn1 O4 92.8(3)
O3 Sn1 O4 155.5(2)
Sn1' Sn1 C80 33.9(5)
O5 Sn1 C80 104.7(5)
C70 Sn1 C80 122.1(6)
O3 Sn1 C80 98.7(4)
O4 Sn1 C80 98.2(4)
Sn1' Sn1 O3' 60.6(8)
O5 Sn1 O3' 70.9(5)
C70 Sn1 O3' 124.8(8)
O3 Sn1 O3' 35.8(8)
O4 Sn1 O3' 142.0(7)
C80 Sn1 O3' 68.2(8)
Sn1' Sn1 O4' 57.8(5)
O5 Sn1 O4' 70.3(5)
C70 Sn1 O4' 120.5(6)
O3 Sn1 O4' 144.9(6)
O4 Sn1 O4' 30.2(5)
C80 Sn1 O4' 73.3(5)
O3' Sn1 O4' 114.4(9)
Sn1' Sn1 Te2' 90.89(14)
O5 Sn1 Te2' 55.03(14)
C70 Sn1 Te2' 106.5(3)
O3 Sn1 Te2' 24.60(17)
O4 Sn1 Te2' 131.80(17)
C80 Sn1 Te2' 107.1(4)
O3' Sn1 Te2' 39.1(7)
O4' Sn1 Te2' 123.9(5)
Sn1' Sn1 Te1' 85.16(13)
O5 Sn1 Te1' 55.39(13)
C70 Sn1 Te1' 105.2(3)
O3 Sn1 Te1' 131.60(18)
O4 Sn1 Te1' 24.59(17)
C80 Sn1 Te1' 107.7(3)
O3' Sn1 Te1' 123.6(6)
O4' Sn1 Te1' 34.9(4)
Te2' Sn1 Te1' 107.33(6)
Te1' Te1 O4' 100.8(10)
Te1' Te1 O1' 87.5(9)
O4' Te1 O1' 149.3(11)
Te1' Te1 O4 57.6(3)
O4' Te1 O4 43.5(10)
O1' Te1 O4 132.4(9)
Te1' Te1 O1 56.9(3)
O4' Te1 O1 141.7(10)
O1' Te1 O1 30.9(8)
O4 Te1 O1 105.1(3)
Te1' Te1 C10 75.0(2)
O4' Te1 C10 107.7(9)
O1' Te1 C10 103.0(7)
O4 Te1 C10 98.1(3)
O1 Te1 C10 96.5(3)
Te1' Te1 Sn1' 96.31(14)
O4' Te1 Sn1' 38.0(9)
O1' Te1 Sn1' 112.2(7)
O4 Te1 Sn1' 50.3(2)
O1 Te1 Sn1' 108.3(2)
C10 Te1 Sn1' 143.41(18)
Te1' Te1 Sn2' 90.71(15)
O4' Te1 Sn2' 112.4(9)
O1' Te1 Sn2' 37.4(7)
O4 Te1 Sn2' 105.9(2)
O1 Te1 Sn2' 46.0(2)
C10 Te1 Sn2' 139.35(17)
Sn1' Te1 Sn2' 74.78(7)
Sn2' Sn2 O5 75.2(3)
Sn2' Sn2 C90 152.5(4)
O5 Sn2 C90 132.2(4)
Sn2' Sn2 O2 93.6(3)
O5 Sn2 O2 79.5(2)
C90 Sn2 O2 94.2(3)
Sn2' Sn2 O1 91.7(3)
O5 Sn2 O1 79.6(2)
C90 Sn2 O1 91.6(3)
O2 Sn2 O1 156.3(3)
Sn2' Sn2 C100 30.8(5)
O5 Sn2 C100 105.9(4)
C90 Sn2 C100 121.9(5)
O2 Sn2 C100 96.7(3)
O1 Sn2 C100 99.6(3)
Sn2' Sn2 O1' 67.6(6)
O5 Sn2 O1' 74.4(5)
C90 Sn2 O1' 112.8(6)
O2 Sn2 O1' 151.0(6)
O1 Sn2 O1' 24.1(5)
C100 Sn2 O1' 78.6(6)
Sn2' Sn2 O2' 68.9(7)
O5 Sn2 O2' 73.9(6)
C90 Sn2 O2' 116.1(7)
O2 Sn2 O2' 24.7(6)
O1 Sn2 O2' 150.3(7)
C100 Sn2 O2' 75.5(6)
O1' Sn2 O2' 131.1(9)
Sn2' Sn2 Te2' 91.7(3)
O5 Sn2 Te2' 52.87(14)
C90 Sn2 Te2' 107.0(3)
O2 Sn2 Te2' 27.42(19)
O1 Sn2 Te2' 129.4(2)
C100 Sn2 Te2' 108.3(3)
O1' Sn2 Te2' 127.0(5)
O2' Sn2 Te2' 35.1(5)
Sn2' Sn2 Te1' 89.1(3)
O5 Sn2 Te1' 55.46(13)
C90 Sn2 Te1' 104.6(3)
O2 Sn2 Te1' 132.5(2)
O1 Sn2 Te1' 24.50(19)
C100 Sn2 Te1' 108.6(3)
O1' Sn2 Te1' 32.2(5)
O2' Sn2 Te1' 128.7(6)
Te2' Sn2 Te1' 105.17(6)
Te1 Te1' O1 93.6(3)
Te1 Te1' O4 92.6(3)
O1 Te1' O4 141.0(4)
Te1 Te1' O1' 61.3(8)
O1 Te1' O1' 32.5(8)
O4 Te1' O1' 138.3(7)
Te1 Te1' O4' 50.2(8)
O1 Te1' O4' 132.5(8)
O4 Te1' O4' 42.7(7)
O1' Te1' O4' 106.1(11)
Te1 Te1' C10 80.6(2)
O1 Te1' C10 108.7(3)
O4 Te1' C10 110.2(3)
O1' Te1' C10 97.7(7)
O4' Te1' C10 95.6(7)
Te1 Te1' Sn2 86.90(14)
O1 Te1' Sn2 34.9(3)
O4 Te1' Sn2 107.4(2)
O1' Te1' Sn2 44.6(7)
O4' Te1' Sn2 104.5(7)
C10 Te1' Sn2 140.72(19)
Te1 Te1' Sn1 87.07(13)
O1 Te1' Sn1 106.9(3)
O4 Te1' Sn1 35.2(2)
O1' Te1' Sn1 106.8(6)
O4' Te1' Sn1 51.2(7)
C10 Te1' Sn1 142.85(18)
Sn2 Te1' Sn1 72.39(5)
Te2 Te2' O3 101.3(4)
Te2 Te2' O2 90.3(3)
O3 Te2' O2 148.6(4)
Te2 Te2' O2' 57.9(8)
O3 Te2' O2' 145.4(8)
O2 Te2' O2' 32.4(7)
Te2 Te2' O3' 55.4(7)
O3 Te2' O3' 46.3(7)
O2 Te2' O3' 132.1(8)
O2' Te2' O3' 105.1(12)
Te2 Te2' C40 73.3(3)
O3 Te2' C40 107.7(3)
O2 Te2' C40 103.5(3)
O2' Te2' C40 93.1(7)
O3' Te2' C40 97.4(6)
Te2 Te2' Sn1 96.08(16)
O3 Te2' Sn1 38.3(2)
O2 Te2' Sn1 112.0(3)
O2' Te2' Sn1 111.4(7)
O3' Te2' Sn1 50.7(6)
C40 Te2' Sn1 143.0(2)
Te2 Te2' Sn2 90.84(15)
O3 Te2' Sn2 112.9(2)
O2 Te2' Sn2 37.1(3)
O2' Te2' Sn2 47.6(6)
O3' Te2' Sn2 104.5(7)
C40 Te2' Sn2 138.6(2)
Sn1 Te2' Sn2 75.08(5)
Sn1 Sn1' C80 120.5(8)
Sn1 Sn1' O5 76.2(2)
C80 Sn1' O5 162.0(8)
Sn1 Sn1' O3' 91.9(9)
C80 Sn1' O3' 92.8(8)
O5 Sn1' O3' 79.1(6)
Sn1 Sn1' C81 168.6(5)
C80 Sn1' C81 48.2(7)
O5 Sn1' C81 115.1(5)
O3' Sn1' C81 89.5(10)
Sn1 Sn1' O4' 96.5(7)
C80 Sn1' O4' 103.0(7)
O5 Sn1' O4' 80.2(6)
O3' Sn1' O4' 155.0(9)
C81 Sn1' O4' 86.9(7)
Sn1 Sn1' O4 64.5(2)
C80 Sn1' O4 117.2(5)
O5 Sn1' O4 74.8(2)
O3' Sn1' O4 148.1(8)
C81 Sn1' O4 118.0(4)
O4' Sn1' O4 32.0(6)
Sn1 Sn1' O3 57.9(2)
C80 Sn1' O3 110.4(5)
O5 Sn1' O3 71.3(2)
O3' Sn1' O3 34.0(8)
C81 Sn1' O3 123.1(4)
O4' Sn1' O3 145.1(6)
O4 Sn1' O3 118.0(3)
Sn1 Sn1' C83 108.8(6)
C80 Sn1' C83 30.2(6)
O5 Sn1' C83 157.0(4)
O3' Sn1' C83 122.3(7)
C81 Sn1' C83 61.3(7)
O4' Sn1' C83 76.9(6)
O4 Sn1' C83 87.0(3)
O3 Sn1' C83 130.9(5)
Sn1 Sn1' C82 110.1(6)
C80 Sn1' C82 29.0(5)
O5 Sn1' C82 143.6(4)
O3' Sn1' C82 65.2(7)
C81 Sn1' C82 60.5(6)
O4' Sn1' C82 132.0(6)
O4 Sn1' C82 141.1(5)
O3 Sn1' C82 81.9(4)
C83 Sn1' C82 57.2(4)
Sn1 Sn1' Te1 91.41(13)
C80 Sn1' Te1 125.4(5)
O5 Sn1' Te1 55.72(14)
O3' Sn1' Te1 132.3(6)
C81 Sn1' Te1 96.0(4)
O4' Sn1' Te1 24.6(5)
O4 Sn1' Te1 36.39(16)
O3 Sn1' Te1 124.26(17)
C83 Sn1' Te1 101.3(4)
C82 Sn1' Te1 153.1(4)
Sn1 Sn1' Te2 85.40(14)
C80 Sn1' Te2 117.6(5)
O5 Sn1' Te2 53.10(14)
O3' Sn1' Te2 26.0(6)
C81 Sn1' Te2 100.5(4)
O4' Sn1' Te2 131.5(6)
O4 Sn1' Te2 125.05(19)
O3 Sn1' Te2 35.08(16)
C83 Sn1' Te2 147.7(3)
C82 Sn1' Te2 91.0(4)
Te1 Sn1' Te2 107.26(7)
Sn1' O5 Sn2' 157.4(3)
Sn1' O5 Sn1 32.72(11)
Sn2' O5 Sn1 169.7(3)
Sn1' O5 Sn2 177.7(3)
Sn2' O5 Sn2 22.87(9)
Sn1 O5 Sn2 146.9(3)
O2' O2 Te2' 86.2(15)
O2' O2 Te2 57.3(14)
Te2' O2 Te2 29.00(14)
O2' O2 Sn2 91.5(14)
Te2' O2 Sn2 115.5(4)
Te2 O2 Sn2 112.5(4)
O2' O2 Sn2' 71.7(14)
Te2' O2 Sn2' 112.7(4)
Te2 O2 Sn2' 100.4(3)
Sn2 O2 Sn2' 19.82(10)
O1' O1 Te1' 86.0(15)
O1' O1 Te1 56.8(14)
Te1' O1 Te1 29.52(14)
O1' O1 Sn2 88.8(15)
Te1' O1 Sn2 120.6(4)
Te1 O1 Sn2 111.4(3)
O1' O1 Sn2' 68.9(14)
Te1' O1 Sn2' 116.7(4)
Te1 O1 Sn2' 98.7(3)
Sn2 O1 Sn2' 19.89(9)

loop_
_geom_bond_atom_site_label_1
_geom_bond_atom_site_label_2
_geom_bond_distance
O4 O4' 1.28(2)
O4 Te1' 1.569(6)
O4 Te1 1.857(6)
O4 Sn1 2.174(6)
O4 Sn1' 2.407(7)
O3 O3' 1.42(3)
O3 Te2' 1.453(7)
O3 Te2 1.858(7)
O3 Sn1 2.165(6)
O3 Sn1' 2.540(7)
C10 C15 1.378(9)
C10 C11 1.407(8)
C10 Te1' 2.153(6)
C10 Te1 2.199(6)
C40 C45 1.397(10)
C40 C41 1.436(11)
C40 Te2 2.169(7)
C40 Te2' 2.248(7)
Sn2' Sn2 0.791(3)
Sn2' C100 1.610(14)
Sn2' O5 1.969(6)
Sn2' O1' 2.17(2)
Sn2' O2' 2.23(2)
Sn2' O1 2.325(8)
Sn2' O2 2.329(8)
Sn2' C101 2.386(15)
Sn2' Te1 3.196(3)
Sn2' Te2 3.243(3)
C31 C30 1.392(9)
C31 C32 1.401(9)
C31 C36 1.514(9)
C25 C24 1.382(10)
C25 C20 1.417(9)
C25 C28 1.529(10)
C35 C34 1.372(9)
C35 C30 1.423(9)
C35 C38 1.493(9)
C30 C15 1.518(9)
C33 C32 1.398(9)
C33 C34 1.413(9)
C33 C37 1.513(10)
C64 C65 1.364(11)
C64 C63 1.393(12)
C11 C12 1.392(9)
C11 C20 1.479(9)
C65 C60 1.384(11)
C65 C68 1.544(11)
C12 C13 1.393(10)
C23 C24 1.363(11)
C23 C22 1.376(9)
C23 C27 1.496(11)
C22 C21 1.397(10)
C20 C21 1.384(10)
C51 C50 1.399(11)
C51 C52 1.430(12)
C51 C56 1.464(12)
C60 C61 1.410(10)
C60 C45 1.498(10)
C41 C42 1.390(10)
C41 C50 1.502(11)
C50 C55 1.366(12)
C61 C62 1.400(11)
C61 C66 1.539(11)
C63 C62 1.343(11)
C63 C67 1.557(12)
C21 C26 1.557(9)
C13 C14 1.369(10)
C44 C43 1.338(12)
C44 C45 1.395(10)
C58 C55 1.502(11)
C14 C15 1.386(9)
C52 C53 1.381(13)
C53 C54 1.334(12)
C53 C57 1.527(12)
C54 C55 1.377(11)
C42 C43 1.375(11)
C70 C71 1.548(15)
C70 C73 1.601(14)
C70 C72 1.648(12)
C70 Sn1 2.095(11)
C90 C93 1.496(16)
C90 C91 1.509(11)
C90 C92 1.567(13)
C90 Sn2 2.067(11)
C100 C102 1.488(14)
C100 C101 1.542(17)
C100 C103 1.546(13)
C100 Sn2 2.237(16)
C80 Sn1' 1.432(10)
C80 C82 1.525(13)
C80 C83 1.539(16)
C80 C81 1.574(18)
C80 Sn1 2.214(12)
C81 Sn1' 2.112(13)
C83 Sn1' 2.597(13)
C82 Sn1' 2.609(10)
O3' Te2 1.63(2)
O3' Te2' 1.96(3)
O3' Sn1' 2.09(2)
O3' Sn1 2.404(19)
O4' Te1 1.463(18)
O4' Te1' 1.871(18)
O4' Sn1' 2.17(2)
O4' Sn1 2.55(2)
O2' O2 1.00(2)
O2' Te2 1.58(2)
O2' Te2' 1.86(2)
O2' Sn2 2.39(2)
O1' O1 0.96(2)
O1' Te1 1.56(2)
O1' Te1' 1.78(2)
O1' Sn2 2.35(2)
Te2 Te2' 0.908(2)
Te2 O2 1.874(7)
Te2 Sn1' 3.228(3)
Sn1 Sn1' 1.112(3)
Sn1 O5 1.997(5)
Sn1 Te2' 3.108(2)
Sn1 Te1' 3.259(2)
Te1 Te1' 0.923(2)
Te1 O1 1.869(7)
Te1 Sn1' 3.124(3)
Sn2 O5 2.016(5)
Sn2 O2 2.142(7)
Sn2 O1 2.162(7)
Sn2 Te2' 3.204(3)
Sn2 Te1' 3.255(2)
Te1' O1 1.568(7)
Te2' O2 1.634(7)
Sn1' O5 1.946(5)
